data_4330409
loop_
_publ_author_name
'Hiroaki Iguchi'
'Shinya Takaishi'
'Brian K. Breedlove'
'Masahiro Yamashita'
'Hiroyuki Matsuzaki'
'Hiroshi Okamoto'

_publ_section_title
;
 Controlling the Electronic States and Physical Properties of MMX-Type
 Diplatinum-Iodide Chain Complexes via Binary Countercations
;
_journal_name_full 'Inorganic Chemistry'
_journal_page_first 9967
_journal_page_last 9977
_journal_paper_doi 10.1021/ic301469u
_journal_volume 51
_journal_year 2012
_chemical_formula_sum 'C4 H30 I N2 O25 P8 Pt2 Rb2'
_chemical_formula_weight 1442.08
_chemical_name_systematic
; 
 ? 
;
_space_group_IT_number 65
_symmetry_cell_setting orthorhombic
_symmetry_space_group_name_Hall '-C 2 2'
_symmetry_space_group_name_H-M 'C m m m'
_atom_sites_solution_primary direct
_atom_sites_solution_secondary difmap
_audit_creation_method SHELXL-97
_cell_angle_alpha 90.00
_cell_angle_beta 90.00
_cell_angle_gamma 90.00
_cell_formula_units_Z 2
_cell_length_a 12.272(4)
_cell_length_b 15.533(5)
_cell_length_c 8.650(3)
_cell_measurement_temperature 100(2)
_cell_volume 1648.9(9)
_computing_cell_refinement 'Bruker SAINT'
_computing_data_collection 'Bruker SMART 1000'
_computing_data_reduction 'Bruker SAINT'
_computing_structure_refinement 'SHELXL-97 (Sheldrick, 1997)'
_computing_structure_solution 'SHELXS-97 (Sheldrick, 1990)'
_diffrn_ambient_temperature 100(2)
_diffrn_measured_fraction_theta_full 0.996
_diffrn_measured_fraction_theta_max 0.996
_diffrn_measurement_device_type 'Bruker SMART 1000'
_diffrn_radiation_monochromator graphite
_diffrn_radiation_source 'fine-focus sealed tube'
_diffrn_radiation_type MoK\a
_diffrn_radiation_wavelength 0.71073
_diffrn_reflns_av_R_equivalents 0.0913
_diffrn_reflns_av_sigmaI/netI 0.0539
_diffrn_reflns_limit_h_max 17
_diffrn_reflns_limit_h_min -16
_diffrn_reflns_limit_k_max 21
_diffrn_reflns_limit_k_min -21
_diffrn_reflns_limit_l_max 12
_diffrn_reflns_limit_l_min -12
_diffrn_reflns_number 9899
_diffrn_reflns_theta_full 30.02
_diffrn_reflns_theta_max 30.02
_diffrn_reflns_theta_min 2.11
_exptl_absorpt_coefficient_mu 12.825
_exptl_absorpt_correction_T_max 0.629862
_exptl_absorpt_correction_T_min 0.436497
_exptl_absorpt_correction_type empirical
_exptl_absorpt_process_details 'SADABS, (Bruker)'
_exptl_crystal_colour brown
_exptl_crystal_density_diffrn 2.905
_exptl_crystal_description prism
_exptl_crystal_F_000 1342
_exptl_crystal_size_max 0.14
_exptl_crystal_size_mid 0.05
_exptl_crystal_size_min 0.04
_refine_diff_density_max 2.121
_refine_diff_density_min -1.130
_refine_diff_density_rms 0.227
_refine_ls_extinction_method none
_refine_ls_goodness_of_fit_ref 1.005
_refine_ls_hydrogen_treatment constr
_refine_ls_matrix_type full
_refine_ls_number_parameters 89
_refine_ls_number_reflns 1373
_refine_ls_number_restraints 0
_refine_ls_restrained_S_all 1.005
_refine_ls_R_factor_all 0.0348
_refine_ls_R_factor_gt 0.0310
_refine_ls_shift/su_max 0.000
_refine_ls_shift/su_mean 0.000
_refine_ls_structure_factor_coef Fsqd
_refine_ls_weighting_details 'calc w=1/[\s^2^(Fo^2^)+(0.0380P)^2^+0.0000P] where P=(Fo^2^+2Fc^2^)/3'
_refine_ls_weighting_scheme calc
_refine_ls_wR_factor_gt 0.0761
_refine_ls_wR_factor_ref 0.0772
_reflns_number_gt 1234
_reflns_number_total 1373
_reflns_threshold_expression >2sigma(I)
_cod_data_source_file ic301469u_si_001_11.cif
_cod_data_source_block Rb7_4H2O
_cod_original_cell_volume 1648.8(9)
_cod_database_code 4330409

loop_
_symmetry_equiv_pos_as_xyz
'x, y, z'
'-x, -y, z'
'x, -y, -z'
'-x, y, -z'
'x+1/2, y+1/2, z'
'-x+1/2, -y+1/2, z'
'x+1/2, -y+1/2, -z'
'-x+1/2, y+1/2, -z'
'-x, -y, -z'
'x, y, -z'
'-x, y, z'
'x, -y, z'
'-x+1/2, -y+1/2, -z'
'x+1/2, y+1/2, -z'
'-x+1/2, y+1/2, z'
'x+1/2, -y+1/2, z'

loop_
_atom_site_label
_atom_site_type_symbol
_atom_site_fract_x
_atom_site_fract_y
_atom_site_fract_z
_atom_site_U_iso_or_equiv
_atom_site_adp_type
_atom_site_occupancy
_atom_site_symmetry_multiplicity
_atom_site_calc_flag
_atom_site_refinement_flags
Pt1 Pt 0.0000 0.0000 0.33660(3) 0.01156(11) Uani 1 4 d S
P1 P 0.13204(12) 0.10735(10) 0.33072(13) 0.0277(3) Uani 1 1 d .
Rb1 Rb 0.25168(10) 0.22031(7) 0.0000 0.0174(3) Uani 0.50 2 d SP
O1 O 0.1564(5) 0.1432(4) 0.5000 0.0441(16) Uani 1 2 d S
O2 O 0.1008(4) 0.1888(3) 0.2406(5) 0.0602(15) Uani 1 1 d .
O3 O 0.2446(4) 0.0797(3) 0.2724(6) 0.0619(15) Uani 1 1 d .
O4 O 0.1535(9) 0.4099(11) 0.0000 0.056(4) Uani 0.50 2 d SP
O5 O 0.441(2) 0.120(3) 0.0000 0.26(2) Uani 0.50 2 d SP
O6 O 0.0000 0.5000 0.5000 0.036(3) Uani 1 8 d S
C1 C 0.0287(12) 0.3538(12) 0.5000 0.044(5) Uani 0.50 2 d SP
C2 C 0.026(2) 0.4301(16) 0.417(3) 0.058(11) Uani 0.25 1 d P
N1 N -0.090(2) 0.3327(13) 0.469(4) 0.056(10) Uani 0.25 1 d P
I1 I 0.0167(3) 0.0000 0.0207(5) 0.0205(10) Uani 0.25 2 d SP

loop_
_atom_site_aniso_label
_atom_site_aniso_U_11
_atom_site_aniso_U_22
_atom_site_aniso_U_33
_atom_site_aniso_U_23
_atom_site_aniso_U_13
_atom_site_aniso_U_12
Pt1 0.01720(18) 0.00962(17) 0.00787(16) 0.000 0.000 0.000
P1 0.0374(8) 0.0298(8) 0.0161(6) 0.0006(5) 0.0069(5) -0.0200(6)
Rb1 0.0202(6) 0.0205(6) 0.0115(5) 0.000 0.000 -0.0049(5)
O1 0.073(4) 0.040(3) 0.019(2) 0.000 0.000 -0.040(3)
O2 0.096(4) 0.040(3) 0.044(3) 0.029(2) -0.019(3) -0.038(3)
O3 0.042(3) 0.072(4) 0.072(3) -0.029(3) 0.035(3) -0.030(2)
O4 0.014(5) 0.125(13) 0.030(6) 0.000 0.000 -0.017(6)
O5 0.11(2) 0.48(6) 0.21(3) 0.000 0.000 0.18(3)
O6 0.057(7) 0.017(5) 0.033(6) 0.000 0.000 0.000
C1 0.014(9) 0.020(8) 0.098(16) 0.000 0.000 0.007(5)
C2 0.07(3) 0.046(14) 0.061(14) 0.017(11) 0.032(15) 0.036(15)
N1 0.088(17) 0.030(11) 0.05(3) -0.002(10) 0.018(14) 0.001(11)
I1 0.026(2) 0.0244(6) 0.011(2) 0.000 0.0024(8) 0.000

loop_
_atom_type_symbol
_atom_type_description
_atom_type_scat_dispersion_real
_atom_type_scat_dispersion_imag
_atom_type_scat_source
C C 0.0033 0.0016 'International Tables Vol C Tables 4.2.6.8 and 6.1.1.4'
H H 0.0000 0.0000 'International Tables Vol C Tables 4.2.6.8 and 6.1.1.4'
N N 0.0061 0.0033 'International Tables Vol C Tables 4.2.6.8 and 6.1.1.4'
O O 0.0106 0.0060 'International Tables Vol C Tables 4.2.6.8 and 6.1.1.4'
P P 0.1023 0.0942 'International Tables Vol C Tables 4.2.6.8 and 6.1.1.4'
Rb Rb -0.9393 2.9676 'International Tables Vol C Tables 4.2.6.8 and 6.1.1.4'
I I -0.4742 1.8119 'International Tables Vol C Tables 4.2.6.8 and 6.1.1.4'
Pt Pt -1.7033 8.3905 'International Tables Vol C Tables 4.2.6.8 and 6.1.1.4'

loop_
_geom_angle_atom_site_label_1
_geom_angle_atom_site_label_2
_geom_angle_atom_site_label_3
_geom_angle
_geom_angle_site_symmetry_1
_geom_angle_site_symmetry_3
P1 Pt1 P1 91.61(9) 2 11
P1 Pt1 P1 177.49(6) 2 .
P1 Pt1 P1 88.33(9) 11 .
P1 Pt1 P1 88.33(9) 2 12
P1 Pt1 P1 177.49(6) 11 12
P1 Pt1 P1 91.61(9) . 12
P1 Pt1 I1 85.76(6) 2 2
P1 Pt1 I1 85.76(6) 11 2
P1 Pt1 I1 91.74(6) . 2
P1 Pt1 I1 91.74(6) 12 2
P1 Pt1 I1 91.74(6) 2 .
P1 Pt1 I1 91.74(6) 11 .
P1 Pt1 I1 85.76(6) . .
P1 Pt1 I1 85.76(6) 12 .
I1 Pt1 I1 8.59(14) 2 .
P1 Pt1 Pt1 91.25(3) 2 9_556
P1 Pt1 Pt1 91.25(3) 11 9_556
P1 Pt1 Pt1 91.25(3) . 9_556
P1 Pt1 Pt1 91.25(3) 12 9_556
I1 Pt1 Pt1 175.71(7) 2 9_556
I1 Pt1 Pt1 175.71(7) . 9_556
P1 Pt1 I1 86.10(5) 2 9
P1 Pt1 I1 86.10(5) 11 9
P1 Pt1 I1 91.39(5) . 9
P1 Pt1 I1 91.39(5) 12 9
I1 Pt1 I1 0.495(14) 2 9
I1 Pt1 I1 8.09(13) . 9
Pt1 Pt1 I1 176.20(6) 9_556 9
P1 Pt1 I1 91.39(5) 2 10
P1 Pt1 I1 91.39(5) 11 10
P1 Pt1 I1 86.10(5) . 10
P1 Pt1 I1 86.10(5) 12 10
I1 Pt1 I1 8.09(13) 2 10
I1 Pt1 I1 0.495(14) . 10
Pt1 Pt1 I1 176.20(6) 9_556 10
I1 Pt1 I1 7.60(12) 9 10
O3 P1 O2 106.8(3) . .
O3 P1 O1 103.4(3) . .
O2 P1 O1 103.0(3) . .
O3 P1 Pt1 115.8(2) . .
O2 P1 Pt1 115.34(19) . .
O1 P1 Pt1 111.17(18) . .
O3 P1 Rb1 61.0(2) . .
O2 P1 Rb1 46.3(2) . .
O1 P1 Rb1 118.32(18) . .
Pt1 P1 Rb1 129.78(5) . .
Rb1 Rb1 O4 152.6(3) 13 13
Rb1 Rb1 O5 126.4(10) 13 .
O4 Rb1 O5 26.2(10) 13 .
Rb1 Rb1 O2 98.25(14) 13 10
O4 Rb1 O2 100.2(2) 13 10
O5 Rb1 O2 116.6(6) . 10
Rb1 Rb1 O2 98.25(14) 13 .
O4 Rb1 O2 100.2(2) 13 .
O5 Rb1 O2 116.6(6) . .
O2 Rb1 O2 94.75(19) 10 .
Rb1 Rb1 O2 64.60(14) 13 6
O4 Rb1 O2 95.9(2) 13 6
O5 Rb1 O2 76.6(7) . 6
O2 Rb1 O2 162.85(5) 10 6
O2 Rb1 O2 88.12(17) . 6
Rb1 Rb1 O2 64.60(14) 13 13
O4 Rb1 O2 95.9(2) 13 13
O5 Rb1 O2 76.6(7) . 13
O2 Rb1 O2 88.12(17) 10 13
O2 Rb1 O2 162.85(5) . 13
O2 Rb1 O2 84.39(17) 6 13
Rb1 Rb1 O4 19.7(2) 13 .
O4 Rb1 O4 172.34(10) 13 .
O5 Rb1 O4 146.1(10) . .
O2 Rb1 O4 84.95(17) 10 .
O2 Rb1 O4 84.95(17) . .
O2 Rb1 O4 78.45(18) 6 .
O2 Rb1 O4 78.45(18) 13 .
Rb1 Rb1 O3 132.66(9) 13 10
O4 Rb1 O3 54.87(15) 13 10
O5 Rb1 O3 69.2(6) . 10
O2 Rb1 O3 47.57(13) 10 10
O2 Rb1 O3 113.84(13) . 10
O2 Rb1 O3 144.86(14) 6 10
O2 Rb1 O3 80.38(13) 13 10
O4 Rb1 O3 128.21(11) . 10
Rb1 Rb1 O3 132.66(9) 13 .
O4 Rb1 O3 54.87(15) 13 .
O5 Rb1 O3 69.2(6) . .
O2 Rb1 O3 113.84(13) 10 .
O2 Rb1 O3 47.57(13) . .
O2 Rb1 O3 80.38(13) 6 .
O2 Rb1 O3 144.86(14) 13 .
O4 Rb1 O3 128.21(11) . .
O3 Rb1 O3 94.31(17) 10 .
Rb1 Rb1 O5 41.1(8) 13 13
O4 Rb1 O5 166.3(8) 13 13
O5 Rb1 O5 167.5(2) . 13
O2 Rb1 O5 70.9(5) 10 13
O2 Rb1 O5 70.9(5) . 13
O2 Rb1 O5 94.2(6) 6 13
O2 Rb1 O5 94.2(6) 13 13
O4 Rb1 O5 21.4(7) . 13
O3 Rb1 O5 118.2(4) 10 13
O3 Rb1 O5 118.2(4) . 13
Rb1 Rb1 P1 117.43(8) 13 10
O4 Rb1 P1 77.57(17) 13 10
O5 Rb1 P1 93.8(6) . 10
O2 Rb1 P1 23.09(10) 10 10
O2 Rb1 P1 103.26(10) . 10
O2 Rb1 P1 167.66(10) 6 10
O2 Rb1 P1 85.86(9) 13 10
O4 Rb1 P1 106.95(12) . 10
O3 Rb1 P1 24.64(9) 10 10
O3 Rb1 P1 103.66(10) . 10
O5 Rb1 P1 94.0(5) 13 10
P1 O1 P1 133.3(4) . 10_556
P1 O2 Rb1 110.6(3) . .
P1 O2 Rb1 124.8(3) . 13
Rb1 O2 Rb1 17.15(5) . 13
P1 O3 Rb1 94.3(3) . .
O5 O4 Rb1 98(2) 13 13
O5 O4 Rb1 90(2) 13 .
Rb1 O4 Rb1 7.66(11) 13 .
O4 O5 O5 158(2) 13 11_655
O4 O5 Rb1 55.8(13) 13 .
O5 O5 Rb1 146.2(10) 11_655 .
O4 O5 Rb1 68.3(14) 13 13
O5 O5 Rb1 133.6(7) 11_655 13
Rb1 O5 Rb1 12.5(2) . 13
C2 O6 C2 152(3) 11 9_566
C2 O6 C2 180.0(13) 11 3_566
C2 O6 C2 28(3) 9_566 3_566
C2 O6 C2 28(3) 11 .
C2 O6 C2 180.0(18) 9_566 .
C2 O6 C2 152(3) 3_566 .
C2 O6 C2 65(2) 11 4_556
C2 O6 C2 108(2) 9_566 4_556
C2 O6 C2 115(2) 3_566 4_556
C2 O6 C2 72(2) . 4_556
C2 O6 C2 108(2) 11 2_565
C2 O6 C2 65(2) 9_566 2_565
C2 O6 C2 72(2) 3_566 2_565
C2 O6 C2 115(2) . 2_565
C2 O6 C2 152(3) 4_556 2_565
C2 O6 C2 115(2) 11 12_565
C2 O6 C2 72(2) 9_566 12_565
C2 O6 C2 65(2) 3_566 12_565
C2 O6 C2 108(2) . 12_565
C2 O6 C2 180.0(13) 4_556 12_565
C2 O6 C2 28(3) 2_565 12_565
C2 O6 C2 72(2) 11 10_556
C2 O6 C2 115(2) 9_566 10_556
C2 O6 C2 108(2) 3_566 10_556
C2 O6 C2 65(2) . 10_556
C2 O6 C2 28(3) 4_556 10_556
C2 O6 C2 180.0(18) 2_565 10_556
C2 O6 C2 152(3) 12_565 10_556
C1 C1 N1 150(2) 11 4_556
C1 C1 N1 150(2) 11 11
N1 C1 N1 37(4) 4_556 11
C1 C1 C2 88.7(14) 11 10_556
N1 C1 C2 100(2) 4_556 10_556
N1 C1 C2 120(3) 11 10_556
C1 C1 C2 88.7(14) 11 .
N1 C1 C2 120(3) 4_556 .
N1 C1 C2 100(2) 11 .
C2 C1 C2 63(2) 10_556 .
C1 C1 N1 16.3(11) 11 10_556
N1 C1 N1 134(3) 4_556 10_556
N1 C1 N1 144(3) 11 10_556
C2 C1 N1 94.0(17) 10_556 10_556
C2 C1 N1 104.9(17) . 10_556
C1 C1 N1 16.3(11) 11 .
N1 C1 N1 144(3) 4_556 .
N1 C1 N1 134(3) 11 .
C2 C1 N1 104.9(17) 10_556 .
C2 C1 N1 94.0(17) . .
N1 C1 N1 21(2) 10_556 .
C1 C1 C2 64.1(12) 11 4_556
N1 C1 C2 122(2) 4_556 4_556
N1 C1 C2 145(3) 11 4_556
C2 C1 C2 25(2) 10_556 4_556
C2 C1 C2 65(2) . 4_556
N1 C1 C2 70.3(14) 10_556 4_556
N1 C1 C2 80.2(15) . 4_556
C1 C1 C2 64.1(12) 11 11
N1 C1 C2 145(3) 4_556 11
N1 C1 C2 122(2) 11 11
C2 C1 C2 65(2) 10_556 11
C2 C1 C2 25(2) . 11
N1 C1 C2 80.2(15) 10_556 11
N1 C1 C2 70.3(14) . 11
C2 C1 C2 56(2) 4_556 11
C2 C2 O6 76.1(13) 11 .
C2 C2 C1 91.3(14) 11 .
O6 C2 C1 114.6(18) . .
C2 C2 C2 90.000(6) 11 10_556
O6 C2 C2 57.5(10) . 10_556
C1 C2 C2 58.7(12) . 10_556
C2 C2 C1 64.1(12) 11 11
O6 C2 C1 105.3(17) . 11
C1 C2 C1 27.2(12) . 11
C2 C2 C1 62.1(11) 10_556 11
C2 C2 C2 66(2) 11 4_556
O6 C2 C2 53.9(10) . 4_556
C1 C2 C2 62.2(12) . 4_556
C2 C2 C2 24(2) 10_556 4_556
C1 C2 C2 52.7(11) 11 4_556
C2 C2 N1 116.4(13) 11 11
O6 C2 N1 132(2) . 11
C1 C2 N1 28.9(11) . 11
C2 C2 N1 75.2(13) 10_556 11
C1 C2 N1 54.2(13) 11 11
C2 C2 N1 87.0(17) 4_556 11
N1 N1 C1 72(2) 10_556 11
N1 N1 C1 79.7(11) 10_556 .
C1 N1 C1 13.2(11) 11 .
N1 N1 C2 104.8(13) 10_556 11
C1 N1 C2 50.8(18) 11 11
C1 N1 C2 55.5(13) . 11
I1 I1 I1 90.0 10 2
I1 I1 I1 48.9(8) 10 9
I1 I1 I1 41.1(8) 2 9
I1 I1 Pt1 175.71(7) 10 .
I1 I1 Pt1 85.71(7) 2 .
I1 I1 Pt1 126.8(9) 9 .
I1 I1 Pt1 3.80(6) 10 9
I1 I1 Pt1 86.20(6) 2 9
I1 I1 Pt1 45.1(8) 9 9
Pt1 I1 Pt1 171.91(13) . 9

loop_
_geom_bond_atom_site_label_1
_geom_bond_atom_site_label_2
_geom_bond_distance
_geom_bond_site_symmetry_2
Pt1 P1 2.3257(14) 2
Pt1 P1 2.3257(14) 11
Pt1 P1 2.3257(14) .
Pt1 P1 2.3257(14) 12
Pt1 I1 2.740(4) 2
Pt1 I1 2.740(4) .
Pt1 Pt1 2.8267(11) 9_556
Pt1 I1 3.097(4) 9
Pt1 I1 3.097(4) 10
P1 O3 1.531(5) .
P1 O2 1.535(4) .
P1 O1 1.595(2) .
P1 Rb1 3.6629(15) .
Rb1 Rb1 0.923(2) 13
Rb1 O4 2.333(17) 13
Rb1 O5 2.79(2) .
Rb1 O2 2.829(5) 10
Rb1 O2 2.829(5) .
Rb1 O2 3.099(5) 6
Rb1 O2 3.099(5) 13
Rb1 O4 3.182(17) .
Rb1 O3 3.214(6) 10
Rb1 O3 3.214(6) .
Rb1 O5 3.42(3) 13
Rb1 P1 3.6629(15) 10
O1 P1 1.595(2) 10_556
O2 Rb1 3.099(5) 13
O4 O5 1.25(4) 13
O4 Rb1 2.333(17) 13
O5 O4 1.25(4) 13
O5 O5 1.45(5) 11_655
O5 Rb1 3.42(3) 13
O6 C2 1.34(3) 11
O6 C2 1.34(3) 9_566
O6 C2 1.34(3) 3_566
O6 C2 1.34(3) .
O6 C2 1.34(3) 4_556
O6 C2 1.34(3) 2_565
O6 C2 1.34(3) 12_565
O6 C2 1.34(3) 10_556
C1 C1 0.71(3) 11
C1 N1 0.87(2) 4_556
C1 N1 0.87(2) 11
C1 C2 1.39(3) 10_556
C1 C2 1.39(3) .
C1 N1 1.52(3) 10_556
C1 N1 1.52(3) .
C1 C2 1.54(3) 4_556
C1 C2 1.54(3) 11
C2 C2 0.64(6) 11
C2 C2 1.44(5) 10_556
C2 C1 1.54(3) 11
C2 C2 1.58(5) 4_556
C2 N1 1.76(3) 11
N1 N1 0.54(6) 10_556
N1 C1 0.87(2) 11
N1 C2 1.76(3) 11
I1 I1 0.357(8) 10
I1 I1 0.410(7) 2
I1 I1 0.544(7) 9
I1 Pt1 3.097(4) 9

loop_
_geom_torsion_atom_site_label_1
_geom_torsion_atom_site_label_2
_geom_torsion_atom_site_label_3
_geom_torsion_atom_site_label_4
_geom_torsion
_geom_torsion_site_symmetry_1
_geom_torsion_site_symmetry_4
P1 Pt1 P1 O3 -69.2(3) 2 .
P1 Pt1 P1 O3 -158.0(2) 11 .
P1 Pt1 P1 O3 19.5(3) 12 .
I1 Pt1 P1 O3 -72.3(3) 2 .
I1 Pt1 P1 O3 -66.1(3) . .
Pt1 Pt1 P1 O3 110.8(3) 9_556 .
I1 Pt1 P1 O3 -71.9(3) 9 .
I1 Pt1 P1 O3 -66.5(3) 10 .
P1 Pt1 P1 O2 56.5(2) 2 .
P1 Pt1 P1 O2 -32.2(2) 11 .
P1 Pt1 P1 O2 145.2(2) 12 .
I1 Pt1 P1 O2 53.5(2) 2 .
I1 Pt1 P1 O2 59.6(2) . .
Pt1 Pt1 P1 O2 -123.5(2) 9_556 .
I1 Pt1 P1 O2 53.8(2) 9 .
I1 Pt1 P1 O2 59.3(2) 10 .
P1 Pt1 P1 O1 173.3(3) 2 .
P1 Pt1 P1 O1 84.5(3) 11 .
P1 Pt1 P1 O1 -98.0(3) 12 .
I1 Pt1 P1 O1 170.2(3) 2 .
I1 Pt1 P1 O1 176.4(3) . .
Pt1 Pt1 P1 O1 -6.7(3) 9_556 .
I1 Pt1 P1 O1 170.6(3) 9 .
I1 Pt1 P1 O1 176.0(3) 10 .
P1 Pt1 P1 Rb1 3.46(7) 2 .
P1 Pt1 P1 Rb1 -85.32(8) 11 .
P1 Pt1 P1 Rb1 92.17(8) 12 .
I1 Pt1 P1 Rb1 0.38(9) 2 .
I1 Pt1 P1 Rb1 6.55(9) . .
Pt1 Pt1 P1 Rb1 -176.54(7) 9_556 .
I1 Pt1 P1 Rb1 0.74(9) 9 .
I1 Pt1 P1 Rb1 6.19(8) 10 .
O3 P1 O1 P1 -107.7(6) . 10_556
O2 P1 O1 P1 141.2(6) . 10_556
Pt1 P1 O1 P1 17.1(7) . 10_556
Rb1 P1 O1 P1 -171.7(5) . 10_556
O3 P1 O2 Rb1 8.4(3) . .
O1 P1 O2 Rb1 116.9(3) . .
Pt1 P1 O2 Rb1 -121.78(16) . .
O3 P1 O2 Rb1 -2.6(3) . 13
O1 P1 O2 Rb1 105.9(3) . 13
Pt1 P1 O2 Rb1 -132.79(18) . 13
Rb1 P1 O2 Rb1 -11.01(9) . 13
Rb1 Rb1 O2 P1 -147.9(2) 13 .
O4 Rb1 O2 P1 11.8(3) 13 .
O5 Rb1 O2 P1 -9.9(9) . .
O2 Rb1 O2 P1 113.1(2) 10 .
O2 Rb1 O2 P1 -83.9(2) 6 .
O2 Rb1 O2 P1 -147.9(2) 13 .
O4 Rb1 O2 P1 -162.4(3) . .
O3 Rb1 O2 P1 67.8(3) 10 .
O3 Rb1 O2 P1 -5.19(18) . .
O5 Rb1 O2 P1 -179.0(7) 13 .
P1 Rb1 O2 P1 91.3(2) 10 .
O4 Rb1 O2 Rb1 159.7(2) 13 13
O5 Rb1 O2 Rb1 138.0(9) . 13
O2 Rb1 O2 Rb1 -99.07(17) 10 13
O2 Rb1 O2 Rb1 64.00(15) 6 13
O2 Rb1 O2 Rb1 0.0 13 13
O4 Rb1 O2 Rb1 -14.57(17) . 13
O3 Rb1 O2 Rb1 -144.36(17) 10 13
O3 Rb1 O2 Rb1 142.66(18) . 13
O5 Rb1 O2 Rb1 -31.1(6) 13 13
P1 Rb1 O2 Rb1 -120.83(13) 10 13
O2 P1 O3 Rb1 -6.9(2) . .
O1 P1 O3 Rb1 -115.2(2) . .
Pt1 P1 O3 Rb1 123.01(12) . .
Rb1 Rb1 O3 P1 59.6(3) 13 .
O4 Rb1 O3 P1 -154.5(4) 13 .
O5 Rb1 O3 P1 -179.6(8) . .
O2 Rb1 O3 P1 -68.8(2) 10 .
O2 Rb1 O3 P1 4.88(17) . .
O2 Rb1 O3 P1 101.2(2) 6 .
O2 Rb1 O3 P1 166.78(18) 13 .
O4 Rb1 O3 P1 34.3(3) . .
O3 Rb1 O3 P1 -113.83(18) 10 .
O5 Rb1 O3 P1 11.6(7) 13 .
P1 Rb1 O3 P1 -90.7(2) 10 .
Rb1 Rb1 O4 O5 180.0 13 13
O4 Rb1 O4 O5 180.0 13 13
O5 Rb1 O4 O5 180.0 . 13
O2 Rb1 O4 O5 47.62(9) 10 13
O2 Rb1 O4 O5 -47.62(9) . 13
O2 Rb1 O4 O5 -136.72(9) 6 13
O2 Rb1 O4 O5 136.72(9) 13 13
O3 Rb1 O4 O5 68.93(19) 10 13
O3 Rb1 O4 O5 -68.93(19) . 13
P1 Rb1 O4 O5 54.73(6) 10 13
O4 Rb1 O4 Rb1 0.0 13 13
O5 Rb1 O4 Rb1 0.0 . 13
O2 Rb1 O4 Rb1 -132.38(9) 10 13
O2 Rb1 O4 Rb1 132.38(9) . 13
O2 Rb1 O4 Rb1 43.28(9) 6 13
O2 Rb1 O4 Rb1 -43.28(9) 13 13
O3 Rb1 O4 Rb1 -111.07(19) 10 13
O3 Rb1 O4 Rb1 111.07(19) . 13
O5 Rb1 O4 Rb1 180.0 13 13
P1 Rb1 O4 Rb1 -125.27(6) 10 13
Rb1 Rb1 O5 O4 180.0 13 13
O2 Rb1 O5 O4 -55.4(4) 10 13
O2 Rb1 O5 O4 55.4(4) . 13
O2 Rb1 O5 O4 136.34(18) 6 13
O2 Rb1 O5 O4 -136.34(18) 13 13
O4 Rb1 O5 O4 180.0 . 13
O3 Rb1 O5 O4 -51.7(3) 10 13
O3 Rb1 O5 O4 51.7(3) . 13
O5 Rb1 O5 O4 180.0 13 13
P1 Rb1 O5 O4 -51.51(6) 10 13
Rb1 Rb1 O5 O5 0.0 13 11_655
O4 Rb1 O5 O5 180.0 13 11_655
O2 Rb1 O5 O5 124.6(4) 10 11_655
O2 Rb1 O5 O5 -124.6(4) . 11_655
O2 Rb1 O5 O5 -43.66(18) 6 11_655
O2 Rb1 O5 O5 43.66(18) 13 11_655
O4 Rb1 O5 O5 0.0 . 11_655
O3 Rb1 O5 O5 128.3(3) 10 11_655
O3 Rb1 O5 O5 -128.3(3) . 11_655
O5 Rb1 O5 O5 0.0 13 11_655
P1 Rb1 O5 O5 128.49(6) 10 11_655
O4 Rb1 O5 Rb1 180.0 13 13
O2 Rb1 O5 Rb1 124.6(4) 10 13
O2 Rb1 O5 Rb1 -124.6(4) . 13
O2 Rb1 O5 Rb1 -43.66(18) 6 13
O2 Rb1 O5 Rb1 43.66(18) 13 13
O4 Rb1 O5 Rb1 0.0 . 13
O3 Rb1 O5 Rb1 128.3(3) 10 13
O3 Rb1 O5 Rb1 -128.3(3) . 13
O5 Rb1 O5 Rb1 0.0 13 13
P1 Rb1 O5 Rb1 128.49(6) 10 13
C2 O6 C2 C2 157(100) 9_566 11
C2 O6 C2 C2 180.000(2) 3_566 11
C2 O6 C2 C2 70.2(19) 4_556 11
C2 O6 C2 C2 -80.9(9) 2_565 11
C2 O6 C2 C2 -109.8(19) 12_565 11
C2 O6 C2 C2 99.1(9) 10_556 11
C2 O6 C2 C1 -85(2) 11 .
C2 O6 C2 C1 72(100) 9_566 .
C2 O6 C2 C1 95(2) 3_566 .
C2 O6 C2 C1 -14.8(8) 4_556 .
C2 O6 C2 C1 -166(3) 2_565 .
C2 O6 C2 C1 165.2(8) 12_565 .
C2 O6 C2 C1 14(3) 10_556 .
C2 O6 C2 C2 -99.1(9) 11 10_556
C2 O6 C2 C2 58(100) 9_566 10_556
C2 O6 C2 C2 80.9(9) 3_566 10_556
C2 O6 C2 C2 -29(3) 4_556 10_556
C2 O6 C2 C2 180.000(16) 2_565 10_556
C2 O6 C2 C2 151(3) 12_565 10_556
C2 O6 C2 C1 -57.7(17) 11 11
C2 O6 C2 C1 99(100) 9_566 11
C2 O6 C2 C1 122.3(17) 3_566 11
C2 O6 C2 C1 12.5(6) 4_556 11
C2 O6 C2 C1 -139(2) 2_565 11
C2 O6 C2 C1 -167.5(6) 12_565 11
C2 O6 C2 C1 41(2) 10_556 11
C2 O6 C2 C2 -70.2(19) 11 4_556
C2 O6 C2 C2 87(100) 9_566 4_556
C2 O6 C2 C2 109.8(19) 3_566 4_556
C2 O6 C2 C2 -151(3) 2_565 4_556
C2 O6 C2 C2 180.000(5) 12_565 4_556
C2 O6 C2 C2 29(3) 10_556 4_556
C2 O6 C2 N1 -113(3) 11 11
C2 O6 C2 N1 44(100) 9_566 11
C2 O6 C2 N1 67(3) 3_566 11
C2 O6 C2 N1 -43.0(18) 4_556 11
C2 O6 C2 N1 166(3) 2_565 11
C2 O6 C2 N1 137.0(18) 12_565 11
C2 O6 C2 N1 -14(3) 10_556 11
C1 C1 C2 C2 0.000(3) 11 11
N1 C1 C2 C2 -175(3) 4_556 11
N1 C1 C2 C2 152(2) 11 11
C2 C1 C2 C2 -89.2(8) 10_556 11
N1 C1 C2 C2 -2.4(13) 10_556 11
N1 C1 C2 C2 15.4(11) . 11
C2 C1 C2 C2 -61.8(17) 4_556 11
C1 C1 C2 O6 75(2) 11 .
N1 C1 C2 O6 -100(3) 4_556 .
N1 C1 C2 O6 -133(3) 11 .
C2 C1 C2 O6 -14(3) 10_556 .
N1 C1 C2 O6 73(3) 10_556 .
N1 C1 C2 O6 91(2) . .
C2 C1 C2 O6 13.5(8) 4_556 .
C2 C1 C2 O6 75(2) 11 .
C1 C1 C2 C2 89.2(8) 11 10_556
N1 C1 C2 C2 -86(3) 4_556 10_556
N1 C1 C2 C2 -119(2) 11 10_556
N1 C1 C2 C2 86.8(14) 10_556 10_556
N1 C1 C2 C2 104.7(14) . 10_556
C2 C1 C2 C2 27(2) 4_556 10_556
C2 C1 C2 C2 89.2(8) 11 10_556
N1 C1 C2 C1 -175(3) 4_556 11
N1 C1 C2 C1 152(2) 11 11
C2 C1 C2 C1 -89.2(8) 10_556 11
N1 C1 C2 C1 -2.4(13) 10_556 11
N1 C1 C2 C1 15.4(11) . 11
C2 C1 C2 C1 -61.8(17) 4_556 11
C2 C1 C2 C1 0.000(5) 11 11
C1 C1 C2 C2 61.8(17) 11 4_556
N1 C1 C2 C2 -113(3) 4_556 4_556
N1 C1 C2 C2 -146(3) 11 4_556
C2 C1 C2 C2 -27(2) 10_556 4_556
N1 C1 C2 C2 59(2) 10_556 4_556
N1 C1 C2 C2 77(2) . 4_556
C2 C1 C2 C2 61.8(17) 11 4_556
C1 C1 C2 N1 -152(2) 11 11
N1 C1 C2 N1 33(4) 4_556 11
C2 C1 C2 N1 119(2) 10_556 11
N1 C1 C2 N1 -154(2) 10_556 11
N1 C1 C2 N1 -136(3) . 11
C2 C1 C2 N1 146(3) 4_556 11
C2 C1 C2 N1 -152(2) 11 11
C1 C1 N1 N1 -51(4) 11 10_556
N1 C1 N1 N1 73(2) 4_556 10_556
N1 C1 N1 N1 129(4) 11 10_556
C2 C1 N1 N1 -60.1(12) 10_556 10_556
C2 C1 N1 N1 -122.9(12) . 10_556
C2 C1 N1 N1 -59.1(10) 4_556 10_556
C2 C1 N1 N1 -116.1(12) 11 10_556
N1 C1 N1 C1 124(6) 4_556 11
N1 C1 N1 C1 180.00(4) 11 11
C2 C1 N1 C1 -9(5) 10_556 11
C2 C1 N1 C1 -71(4) . 11
N1 C1 N1 C1 51(4) 10_556 11
C2 C1 N1 C1 -8(4) 4_556 11
C2 C1 N1 C1 -65(4) 11 11
C1 C1 N1 C2 65(4) 11 11
N1 C1 N1 C2 -171(3) 4_556 11
N1 C1 N1 C2 -115(4) 11 11
C2 C1 N1 C2 56(2) 10_556 11
C2 C1 N1 C2 -6.8(8) . 11
N1 C1 N1 C2 116.1(12) 10_556 11
C2 C1 N1 C2 57(2) 4_556 11
P1 Pt1 I1 I1 45.83(4) 2 10
P1 Pt1 I1 I1 -45.83(4) 11 10
P1 Pt1 I1 I1 -134.03(4) . 10
P1 Pt1 I1 I1 134.03(4) 12 10
I1 Pt1 I1 I1 0.0 2 10
Pt1 Pt1 I1 I1 180.0 9_556 10
I1 Pt1 I1 I1 0.0 9 10
P1 Pt1 I1 I1 45.83(4) 2 2
P1 Pt1 I1 I1 -45.83(4) 11 2
P1 Pt1 I1 I1 -134.03(4) . 2
P1 Pt1 I1 I1 134.03(4) 12 2
Pt1 Pt1 I1 I1 180.0 9_556 2
I1 Pt1 I1 I1 0.0 9 2
I1 Pt1 I1 I1 0.0 10 2
P1 Pt1 I1 I1 45.83(4) 2 9
P1 Pt1 I1 I1 -45.83(4) 11 9
P1 Pt1 I1 I1 -134.03(4) . 9
P1 Pt1 I1 I1 134.03(4) 12 9
I1 Pt1 I1 I1 0.0 2 9
Pt1 Pt1 I1 I1 180.0 9_556 9
I1 Pt1 I1 I1 0.0 10 9
P1 Pt1 I1 Pt1 45.83(4) 2 9
P1 Pt1 I1 Pt1 -45.83(4) 11 9
P1 Pt1 I1 Pt1 -134.03(4) . 9
P1 Pt1 I1 Pt1 134.03(4) 12 9
I1 Pt1 I1 Pt1 0.0 2 9
Pt1 Pt1 I1 Pt1 180.0 9_556 9
I1 Pt1 I1 Pt1 0.0 9 9
I1 Pt1 I1 Pt1 0.0 10 9
